data_1529771
loop_
_publ_author_name
'Cockcroft, J.K.'
'Bauhofer, W.'
'Mattausch, H.J.'
'Simon, A.'

_publ_section_title
;
 Electrical Resistivity and Magnetic Ordering of Gadolinium and Terbium
 Bromide Deuterides, Ln Br Dx (2/3<x<=1)
;
_journal_name_full 'Journal of the Less-Common Metals'
_journal_page_first 227
_journal_page_last 238
_journal_volume 152
_journal_year 1989
_chemical_formula_sum 'Br D0.81 Tb'
_chemical_name_systematic 'Tb Br D0.81'
_space_group_IT_number 166
_symmetry_space_group_name_Hall '-R 3 2"'
_symmetry_space_group_name_H-M 'R -3 m :H'
_cell_angle_alpha 90
_cell_angle_beta 90
_cell_angle_gamma 120
_cell_formula_units_Z 6
_cell_length_a 3.8302
_cell_length_b 3.8302
_cell_length_c 57.8152
_cell_volume 734.540
_citation_journal_id_ASTM JCOMAH
_cod_data_source_file Cockcroft_JCOMAH_1989_1933.cif
_cod_data_source_block D0.81Br1Tb1
_cod_original_cell_volume 734.5402
_cod_original_formula_sum 'D0.81 Br1 Tb1'
_cod_database_code 1529771

loop_
_symmetry_equiv_pos_as_xyz
x,y,z
-y,x-y,z
-x+y,-x,z
y,x,-z
-x,-x+y,-z
x-y,-y,-z
-x,-y,-z
y,-x+y,-z
x-y,x,-z
-y,-x,z
x,x-y,z
-x+y,y,z
x+2/3,y+1/3,z+1/3
-y+2/3,x-y+1/3,z+1/3
-x+y+2/3,-x+1/3,z+1/3
y+2/3,x+1/3,-z+1/3
-x+2/3,-x+y+1/3,-z+1/3
x-y+2/3,-y+1/3,-z+1/3
-x+2/3,-y+1/3,-z+1/3
y+2/3,-x+y+1/3,-z+1/3
x-y+2/3,x+1/3,-z+1/3
-y+2/3,-x+1/3,z+1/3
x+2/3,x-y+1/3,z+1/3
-x+y+2/3,y+1/3,z+1/3
x+1/3,y+2/3,z+2/3
-y+1/3,x-y+2/3,z+2/3
-x+y+1/3,-x+2/3,z+2/3
y+1/3,x+2/3,-z+2/3
-x+1/3,-x+y+2/3,-z+2/3
x-y+1/3,-y+2/3,-z+2/3
-x+1/3,-y+2/3,-z+2/3
y+1/3,-x+y+2/3,-z+2/3
x-y+1/3,x+2/3,-z+2/3
-y+1/3,-x+2/3,z+2/3
x+1/3,x-y+2/3,z+2/3
-x+y+1/3,y+2/3,z+2/3

loop_
_atom_site_label
_atom_site_type_symbol
_atom_site_fract_x
_atom_site_fract_y
_atom_site_fract_z
_atom_site_occupancy
_atom_site_U_iso_or_equiv
Tb1 Tb 0 0 0.05951 1 0.0
D1 D 0 0 0.09824 0.81 0.0
Br1 Br 0 0 0.19341 1 0.0
